data_4038728
loop_
_publ_author_name
'Liu, Liang'
'Yang, De-Yong'
'He, Yan-Hong'
'Guan, Zhi'

_publ_section_title
;
 Redox-Neutral Photocatalytic Radical Cascade Cyclization for the
 Synthesis of
 CH<sub>2</sub>CN/CF<sub>2</sub>COOEt/CF<sub>3</sub>-Containing
 Benzo[4,5]imidazo[2,1-<i>a</i>]isoquinolin-6(5<i>H</i>)-One Derivatives.
;
_journal_name_full 'The Journal of organic chemistry'
_journal_paper_doi 10.1021/acs.joc.0c01688
_journal_year 2020
_chemical_formula_moiety 'C21 H18 F2 N2 O3'
_chemical_formula_sum 'C21 H20 F0.25 N O6'
_chemical_formula_weight 387.13
_space_group_crystal_system monoclinic
_space_group_IT_number 14
_space_group_name_Hall '-P 2ybc'
_space_group_name_H-M_alt 'P 1 21/c 1'
_atom_sites_solution_hydrogens geom
_atom_sites_solution_primary iterative
_audit_creation_date 2019-05-31
_audit_creation_method
;
Olex2 1.2
(compiled 2016.11.07 svn.r3352 for OlexSys, GUI svn.r5261)
;
_cell_angle_alpha 90
_cell_angle_beta 103.7154(17)
_cell_angle_gamma 90
_cell_formula_units_Z 4
_cell_length_a 12.8490(2)
_cell_length_b 11.07235(14)
_cell_length_c 13.3470(2)
_cell_measurement_reflns_used 5846
_cell_measurement_temperature 292(1)
_cell_measurement_theta_max 71.6400
_cell_measurement_theta_min 3.9940
_cell_volume 1844.71(5)
_computing_cell_refinement 'CrysAlisPro 1.171.39.46e (Rigaku OD, 2018)'
_computing_data_collection 'CrysAlisPro 1.171.39.46e (Rigaku OD, 2018)'
_computing_data_reduction 'CrysAlisPro 1.171.39.46e (Rigaku OD, 2018)'
_computing_molecular_graphics 'Olex2 (Dolomanov et al., 2009)'
_computing_publication_material 'Olex2 (Dolomanov et al., 2009)'
_computing_structure_refinement 'ShelXL (Sheldrick, 2015)'
_computing_structure_solution
;
Superflip (Palatinus & Chapuis, 2007;Palatinus & van der Lee, 2008;
Palatinus et al., 2012)
;
_diffrn_ambient_environment air
_diffrn_ambient_temperature 292(1)
_diffrn_detector 'CCD plate'
_diffrn_detector_area_resol_mean 8.0243
_diffrn_detector_type EosS2
_diffrn_measured_fraction_theta_full 0.999
_diffrn_measured_fraction_theta_max 0.986
_diffrn_measurement_details
;
List of Runs (angles in degrees, time in seconds):

  # Type    Start    End  Width  t~exp~   \w     \q     \k     \f   Frames
--------------------------------------------------------------------------
  1  \w    -53.00  31.00   1.00    1.00    --  -35.97  57.00-180.00   84
  2  \w   -103.00 -19.00   1.00    1.00    --  -35.97 -57.00  90.00   84
  3  \w     24.00  90.00   1.00    1.00    --   35.97-126.00-150.00   66
  4  \w    -31.00  53.00   1.00    1.00    --   35.97 -57.00-120.00   84
  5  \w     24.00  90.00   1.00    1.00    --   35.97-126.00  90.00   66
  6  \w     24.00  90.00   1.00    1.00    --   35.97-126.00 -30.00   66
  7  \w     40.00 135.00   1.00    1.75    --  107.97 -77.00 -30.00   95
  8  \w     41.00 126.00   1.00    1.75    --  107.97 -61.00  90.00   85
  9  \w     81.00 176.00   1.00    1.75    --  107.97  77.00  90.00   95
 10  \w     87.00 178.00   1.00    1.75    --  107.97  30.00   0.00   91
 11  \w     38.00 112.00   1.00    1.75    --  107.97-112.00 -60.00   74
 12  \w     40.00 125.00   1.00    1.75    --  107.97 -45.00 -60.00   85
 13  \w     39.00 110.00   1.00    1.75    --  107.97 -95.00  60.00   71
 14  \w     57.00 150.00   1.00    1.75    --  107.97 178.00 -30.00   93
 15  \w   -104.00 -20.00   1.00    1.00    --  -35.97 -77.00 -30.00   84
 16  \w   -103.00 -19.00   1.00    1.00    --  -35.97 -57.00-150.00   84
;
_diffrn_measurement_device 'four-circle diffractometer'
_diffrn_measurement_device_type 'SuperNova, Dual, Cu at home/near, EosS2'
_diffrn_measurement_method '\w scans'
_diffrn_orient_matrix_type 'CrysAlisPro convention (1999,Acta A55,543-557)'
_diffrn_orient_matrix_UB_11 -0.0492946000
_diffrn_orient_matrix_UB_12 -0.1157461000
_diffrn_orient_matrix_UB_13 0.0332588000
_diffrn_orient_matrix_UB_21 0.1017419000
_diffrn_orient_matrix_UB_22 -0.0197251000
_diffrn_orient_matrix_UB_23 0.0865145000
_diffrn_orient_matrix_UB_31 -0.0495474000
_diffrn_orient_matrix_UB_32 0.0746643000
_diffrn_orient_matrix_UB_33 0.0743061000
_diffrn_radiation_monochromator mirror
_diffrn_radiation_probe x-ray
_diffrn_radiation_type CuK\a
_diffrn_radiation_wavelength 1.54184
_diffrn_reflns_av_R_equivalents 0.0207
_diffrn_reflns_av_unetI/netI 0.0167
_diffrn_reflns_Laue_measured_fraction_full 0.999
_diffrn_reflns_Laue_measured_fraction_max 0.986
_diffrn_reflns_limit_h_max 15
_diffrn_reflns_limit_h_min -15
_diffrn_reflns_limit_k_max 13
_diffrn_reflns_limit_k_min -8
_diffrn_reflns_limit_l_max 16
_diffrn_reflns_limit_l_min -15
_diffrn_reflns_number 10572
_diffrn_reflns_point_group_measured_fraction_full 0.999
_diffrn_reflns_point_group_measured_fraction_max 0.986
_diffrn_reflns_theta_full 67.684
_diffrn_reflns_theta_max 71.741
_diffrn_reflns_theta_min 3.541
_diffrn_source 'micro-focus sealed X-ray tube'
_diffrn_source_type 'SuperNova (Cu) X-ray Source'
_exptl_absorpt_coefficient_mu 0.872
_exptl_absorpt_correction_T_max 1.00000
_exptl_absorpt_correction_T_min 0.80683
_exptl_absorpt_correction_type multi-scan
_exptl_absorpt_process_details
;
CrysAlisPro 1.171.39.46e (Rigaku Oxford Diffraction, 2018)
Empirical absorption correction using spherical harmonics,
 implemented in SCALE3 ABSPACK scaling algorithm.
;
_exptl_crystal_colour 'clear light colourless'
_exptl_crystal_colour_lustre clear
_exptl_crystal_colour_modifier light
_exptl_crystal_colour_primary colourless
_exptl_crystal_density_diffrn 1.394
_exptl_crystal_description block
_exptl_crystal_F_000 813
_exptl_crystal_size_max 0.2
_exptl_crystal_size_mid 0.2
_exptl_crystal_size_min 0.2
_refine_diff_density_max 0.115
_refine_diff_density_min -0.185
_refine_diff_density_rms 0.042
_refine_ls_extinction_method none
_refine_ls_goodness_of_fit_ref 1.034
_refine_ls_hydrogen_treatment constr
_refine_ls_matrix_type full
_refine_ls_number_parameters 274
_refine_ls_number_reflns 3563
_refine_ls_number_restraints 14
_refine_ls_restrained_S_all 1.050
_refine_ls_R_factor_all 0.0445
_refine_ls_R_factor_gt 0.0393
_refine_ls_shift/su_max 0.000
_refine_ls_shift/su_mean 0.000
_refine_ls_structure_factor_coef Fsqd
_refine_ls_weighting_details 'w=1/[\s^2^(Fo^2^)+(0.0585P)^2^+0.1806P] where P=(Fo^2^+2Fc^2^)/3'
_refine_ls_weighting_scheme calc
_refine_ls_wR_factor_gt 0.1038
_refine_ls_wR_factor_ref 0.1093
_reflns_Friedel_coverage 0.000
_reflns_number_gt 3099
_reflns_number_total 3563
_reflns_threshold_expression 'I > 2\s(I)'
_cod_data_source_file jo0c01688_si_002.cif
_cod_data_source_block gz190525
_cod_original_cell_volume 1844.72(5)
_cod_database_code 4038728
_chemical_oxdiff_formula 'C1 H1 N1 O1'
_shelx_space_group_comment
;
The symmetry employed for this shelxl refinement is uniquely defined
by the following loop, which should always be used as a source of
symmetry information in preference to the above space-group names.
They are only intended as comments.
;
_reflns_odcompleteness_completeness 99.94
_reflns_odcompleteness_iscentric 1
_reflns_odcompleteness_theta 66.97
_olex2_refinement_description
;
1. Fixed Uiso
 At 1.2 times of:
  All C(H) groups, All C(H,H) groups
 At 1.5 times of:
  All C(H,H,H) groups
2. Restrained distances
 C3AA-F1
 1.45 with sigma of 0.02
 C3AA-F6A
 1.45 with sigma of 0.02
3. Uiso/Uaniso restraints and constraints
F1 \\sim F1A: within 1.7A with sigma of 0.004 and sigma for terminal atoms of
0.008
F6A \\sim F6: within 1.7A with sigma of 0.004 and sigma for terminal atoms of
0.008
4. Others
 Sof(F6A)=Sof(F1A)=1-FVAR(1)
 Sof(F1)=Sof(F6)=FVAR(1)
5.a Secondary CH2 refined with riding coordinates:
 C14(H14A,H14B), C15(H15A,H15B)
5.b Aromatic/amide H refined with riding coordinates:
 C4(H4), C5(H5), C8(H8), C9(H9), C10(H10), C11(H11), C13(H13), C4AA(H4AA)
5.c Idealised Me refined as rotating group:
 C12(H12A,H12B,H12C), C16(H16A,H16B,H16C)
;
_shelx_shelxl_version_number 2017/1
_olex2_date_sample_data_collection 2019-05-25
_olex2_submission_special_instructions 'No special instructions were received'
_oxdiff_exptl_absorpt_empirical_details
;
Empirical correction (ABSPACK) includes:
- Absorption correction using spherical harmonics
- Frame scaling
;
_oxdiff_exptl_absorpt_empirical_full_max 1.357
_oxdiff_exptl_absorpt_empirical_full_min 0.833

loop_
_space_group_symop_operation_xyz
'x, y, z'
'-x, y+1/2, -z+1/2'
'-x, -y, -z'
'x, -y-1/2, z-1/2'

loop_
_atom_site_label
_atom_site_type_symbol
_atom_site_fract_x
_atom_site_fract_y
_atom_site_fract_z
_atom_site_U_iso_or_equiv
_atom_site_adp_type
_atom_site_occupancy
_atom_site_site_symmetry_order
_atom_site_calc_flag
_atom_site_refinement_flags_posn
_atom_site_refinement_flags_adp
_atom_site_refinement_flags_occupancy
_atom_site_disorder_assembly
_atom_site_disorder_group
F1 F 0.1278(15) 0.1323(12) 0.2456(11) 0.094(2) Uani 0.45(4) 1 d D U P A 1
O2 O 0.10927(8) 0.28159(9) 0.39196(8) 0.0678(3) Uani 1 1 d . . . . .
N N 0.37181(9) 0.00647(9) 0.32633(8) 0.0525(3) Uani 1 1 d . . . . .
O4 O 0.24577(9) -0.11649(10) 0.23216(8) 0.0779(3) Uani 1 1 d . . . . .
O5 O -0.01701(10) 0.16581(11) 0.43230(11) 0.0899(4) Uani 1 1 d . . . . .
F6 F -0.0336(15) 0.080(2) 0.2447(15) 0.114(3) Uani 0.45(4) 1 d . U P A 1
N7 N 0.49638(9) 0.14325(9) 0.39939(9) 0.0572(3) Uani 1 1 d . . . . .
C1 C 0.25814(10) 0.03562(10) 0.48203(9) 0.0491(3) Uani 1 1 d . . . . .
C0AA C 0.35013(10) 0.10397(10) 0.48602(9) 0.0486(3) Uani 1 1 d . . . . .
C3 C 0.40897(10) 0.08870(10) 0.40670(10) 0.0498(3) Uani 1 1 d . . . . .
C1AA C 0.04861(11) 0.18520(13) 0.38427(12) 0.0634(3) Uani 1 1 d . . . . .
C2 C 0.44482(11) 0.01150(12) 0.26313(10) 0.0568(3) Uani 1 1 d . . . . .
C2AA C 0.21562(10) -0.05468(11) 0.39538(10) 0.0540(3) Uani 1 1 d . . . . .
C5AA C 0.27664(11) -0.05744(12) 0.30979(11) 0.0570(3) Uani 1 1 d . . . . .
C4 C 0.38655(11) 0.18483(11) 0.56710(10) 0.0573(3) Uani 1 1 d . . . . .
H4 H 0.447795 0.230492 0.569288 0.069 Uiso 1 1 calc R . . . .
C5 C 0.20550(11) 0.04850(12) 0.56128(11) 0.0585(3) Uani 1 1 d . . . . .
H5 H 0.144905 0.002253 0.560534 0.070 Uiso 1 1 calc R . . . .
C6 C 0.52061(11) 0.09628(12) 0.31014(11) 0.0582(3) Uani 1 1 d . . . . .
C3AA C 0.06880(13) 0.09401(15) 0.30466(13) 0.0709(4) Uani 1 1 d D . . . .
C8 C 0.33220(13) 0.19710(13) 0.64360(11) 0.0650(4) Uani 1 1 d . . . . .
H8 H 0.356349 0.251462 0.697185 0.078 Uiso 1 1 calc R . . . .
C9 C 0.45120(14) -0.05080(14) 0.17446(11) 0.0688(4) Uani 1 1 d . . . . .
H9 H 0.400475 -0.108079 0.144278 0.083 Uiso 1 1 calc R . . . .
C14 C 0.09653(11) -0.03231(13) 0.34387(12) 0.0645(4) Uani 1 1 d . . . . .
H14A H 0.075167 -0.087873 0.286485 0.077 Uiso 1 1 calc R . . . .
H14B H 0.054504 -0.051442 0.393319 0.077 Uiso 1 1 calc R . . . .
C10 C 0.24177(12) 0.12877(12) 0.64094(11) 0.0634(4) Uani 1 1 d . . . . .
H10 H 0.205215 0.136858 0.692935 0.076 Uiso 1 1 calc R . . . .
C11 C 0.60575(13) 0.12505(14) 0.26640(14) 0.0746(4) Uani 1 1 d . . . . .
H11 H 0.656273 0.182936 0.295734 0.089 Uiso 1 1 calc R . . . .
C12 C 0.22736(13) -0.18440(12) 0.44010(13) 0.0670(4) Uani 1 1 d . . . . .
H12A H 0.301755 -0.201743 0.468277 0.101 Uiso 1 1 calc GR . . . .
H12B H 0.198591 -0.241136 0.386259 0.101 Uiso 1 1 calc GR . . . .
H12C H 0.189006 -0.190732 0.493464 0.101 Uiso 1 1 calc GR . . . .
C13 C 0.53741(16) -0.02247(17) 0.13396(13) 0.0814(5) Uani 1 1 d . . . . .
H13 H 0.545776 -0.062806 0.075253 0.098 Uiso 1 1 calc R . . . .
C4AA C 0.61206(16) 0.06446(17) 0.17820(15) 0.0845(5) Uani 1 1 d . . . . .
H4AA H 0.667929 0.082197 0.147263 0.101 Uiso 1 1 calc R . . . .
C15 C 0.09489(16) 0.37065(14) 0.46796(14) 0.0795(5) Uani 1 1 d . . . . .
H15A H 0.097029 0.331498 0.533432 0.095 Uiso 1 1 calc R . . . .
H15B H 0.026047 0.410344 0.445013 0.095 Uiso 1 1 calc R . . . .
C16 C 0.18232(17) 0.46014(16) 0.47999(17) 0.0950(6) Uani 1 1 d . . . . .
H16A H 0.178478 0.499793 0.415255 0.142 Uiso 1 1 calc GR . . . .
H16B H 0.250100 0.419878 0.501700 0.142 Uiso 1 1 calc GR . . . .
H16C H 0.175163 0.518881 0.530840 0.142 Uiso 1 1 calc GR . . . .
F6A F -0.0198(12) 0.0978(15) 0.2203(11) 0.104(2) Uani 0.55(4) 1 d D U P A 2
F1A F 0.1528(8) 0.1404(8) 0.2632(7) 0.0688(14) Uani 0.55(4) 1 d . U P A 2

loop_
_atom_site_aniso_label
_atom_site_aniso_U_11
_atom_site_aniso_U_22
_atom_site_aniso_U_33
_atom_site_aniso_U_23
_atom_site_aniso_U_13
_atom_site_aniso_U_12
F1 0.134(6) 0.087(3) 0.061(3) 0.003(2) 0.021(4) 0.015(3)
O2 0.0759(6) 0.0552(5) 0.0778(6) -0.0002(5) 0.0290(5) -0.0061(5)
N 0.0577(6) 0.0466(5) 0.0535(6) -0.0016(4) 0.0136(5) -0.0017(4)
O4 0.0842(8) 0.0778(7) 0.0716(6) -0.0286(5) 0.0183(6) -0.0144(6)
O5 0.0763(7) 0.0714(7) 0.1350(11) -0.0061(7) 0.0513(8) -0.0089(6)
F6 0.105(5) 0.110(6) 0.095(6) -0.015(4) -0.038(4) 0.019(4)
N7 0.0537(6) 0.0449(5) 0.0736(7) 0.0039(5) 0.0161(5) -0.0015(4)
C1 0.0515(6) 0.0389(6) 0.0554(6) -0.0020(5) 0.0097(5) -0.0004(5)
C0AA 0.0506(6) 0.0380(5) 0.0545(6) 0.0004(5) 0.0074(5) 0.0014(5)
C3 0.0510(6) 0.0395(6) 0.0570(7) 0.0023(5) 0.0091(5) 0.0011(5)
C1AA 0.0558(7) 0.0553(8) 0.0791(9) 0.0037(7) 0.0160(7) 0.0025(6)
C2 0.0646(8) 0.0509(7) 0.0571(7) 0.0112(5) 0.0186(6) 0.0101(6)
C2AA 0.0544(7) 0.0431(6) 0.0640(7) -0.0078(5) 0.0131(6) -0.0061(5)
C5AA 0.0614(8) 0.0473(7) 0.0604(7) -0.0079(6) 0.0107(6) -0.0032(6)
C4 0.0587(7) 0.0445(6) 0.0644(7) -0.0062(6) 0.0060(6) -0.0037(5)
C5 0.0621(8) 0.0493(7) 0.0663(8) -0.0014(6) 0.0196(6) -0.0027(6)
C6 0.0594(7) 0.0474(6) 0.0708(8) 0.0131(6) 0.0216(6) 0.0070(6)
C3AA 0.0652(9) 0.0713(9) 0.0690(9) -0.0052(7) 0.0016(7) 0.0038(7)
C8 0.0786(9) 0.0518(7) 0.0605(7) -0.0130(6) 0.0083(7) 0.0015(7)
C9 0.0872(10) 0.0663(9) 0.0556(7) 0.0072(6) 0.0220(7) 0.0118(7)
C14 0.0571(8) 0.0553(7) 0.0778(9) -0.0157(7) 0.0095(7) -0.0093(6)
C10 0.0761(9) 0.0566(8) 0.0601(8) -0.0046(6) 0.0212(7) 0.0053(7)
C11 0.0731(10) 0.0612(9) 0.0978(12) 0.0188(8) 0.0370(9) 0.0056(7)
C12 0.0784(9) 0.0425(7) 0.0843(9) -0.0057(6) 0.0274(8) -0.0042(6)
C13 0.1072(13) 0.0804(11) 0.0666(9) 0.0191(8) 0.0408(9) 0.0229(10)
C4AA 0.0956(12) 0.0784(11) 0.0949(12) 0.0273(9) 0.0534(11) 0.0164(10)
C15 0.0985(12) 0.0575(9) 0.0883(11) -0.0056(8) 0.0334(10) 0.0007(8)
C16 0.1008(14) 0.0649(10) 0.1097(14) -0.0049(10) 0.0061(12) -0.0079(9)
F6A 0.096(3) 0.102(4) 0.090(4) -0.007(3) -0.025(3) 0.020(2)
F1A 0.086(3) 0.0658(17) 0.059(2) 0.0068(16) 0.026(2) 0.0053(14)

loop_
_atom_type_symbol
_atom_type_description
_atom_type_scat_dispersion_real
_atom_type_scat_dispersion_imag
_atom_type_scat_source
C C 0.0181 0.0091 'International Tables Vol C Tables 4.2.6.8 and 6.1.1.4'
H H 0.0000 0.0000 'International Tables Vol C Tables 4.2.6.8 and 6.1.1.4'
N N 0.0311 0.0180 'International Tables Vol C Tables 4.2.6.8 and 6.1.1.4'
O O 0.0492 0.0322 'International Tables Vol C Tables 4.2.6.8 and 6.1.1.4'
F F 0.0727 0.0534 'International Tables Vol C Tables 4.2.6.8 and 6.1.1.4'

loop_
_geom_angle_atom_site_label_1
_geom_angle_atom_site_label_2
_geom_angle_atom_site_label_3
_geom_angle
_geom_angle_site_symmetry_1
_geom_angle_site_symmetry_3
_geom_angle_publ_flag
C1AA O2 C15 115.73(12) . . ?
C3 N C2 106.21(11) . . ?
C5AA N C3 125.57(11) . . ?
C5AA N C2 127.98(11) . . ?
C3 N7 C6 105.17(11) . . ?
C0AA C1 C2AA 122.13(11) . . ?
C5 C1 C0AA 118.43(11) . . ?
C5 C1 C2AA 119.43(11) . . ?
C1 C0AA C3 119.56(11) . . ?
C1 C0AA C4 120.19(12) . . ?
C4 C0AA C3 120.24(11) . . ?
N C3 C0AA 119.52(11) . . ?
N7 C3 N 112.84(11) . . ?
N7 C3 C0AA 127.63(12) . . ?
O2 C1AA C3AA 113.30(13) . . ?
O5 C1AA O2 125.94(15) . . ?
O5 C1AA C3AA 120.76(14) . . ?
C6 C2 N 104.60(11) . . ?
C9 C2 N 132.48(14) . . ?
C9 C2 C6 122.90(13) . . ?
C1 C2AA C5AA 115.03(10) . . ?
C1 C2AA C14 111.79(10) . . ?
C1 C2AA C12 109.29(11) . . ?
C5AA C2AA C14 107.46(11) . . ?
C5AA C2AA C12 104.39(10) . . ?
C14 C2AA C12 108.45(11) . . ?
N C5AA C2AA 117.38(11) . . ?
O4 C5AA N 120.71(13) . . ?
O4 C5AA C2AA 121.86(12) . . ?
C8 C4 C0AA 120.22(13) . . ?
C10 C5 C1 121.05(13) . . ?
C2 C6 N7 111.18(11) . . ?
C2 C6 C11 120.05(14) . . ?
C11 C6 N7 128.77(14) . . ?
F1 C3AA F6 107.6(8) . . ?
F1 C3AA C1AA 115.4(7) . . ?
F1 C3AA C14 113.2(6) . . ?
F6 C3AA C1AA 100.6(9) . . ?
F6 C3AA C14 102.1(9) . . ?
C14 C3AA C1AA 115.85(14) . . ?
F6A C3AA C1AA 107.4(7) . . ?
F6A C3AA C14 112.8(7) . . ?
F6A C3AA F1A 103.0(6) . . ?
F1A C3AA C1AA 107.5(4) . . ?
F1A C3AA C14 109.4(4) . . ?
C4 C8 C10 120.00(13) . . ?
C13 C9 C2 115.87(17) . . ?
C3AA C14 C2AA 115.60(12) . . ?
C5 C10 C8 120.11(13) . . ?
C4AA C11 C6 117.32(17) . . ?
C9 C13 C4AA 121.96(16) . . ?
C11 C4AA C13 121.86(15) . . ?
O2 C15 C16 108.10(14) . . ?

loop_
_geom_bond_atom_site_label_1
_geom_bond_atom_site_label_2
_geom_bond_distance
_geom_bond_site_symmetry_2
_geom_bond_publ_flag
F1 C3AA 1.288(11) . ?
O2 C1AA 1.3111(17) . ?
O2 C15 1.4576(18) . ?
N C3 1.4017(16) . ?
N C2 1.4035(16) . ?
N C5AA 1.3845(17) . ?
O4 C5AA 1.2097(16) . ?
O5 C1AA 1.1935(18) . ?
F6 C3AA 1.377(16) . ?
N7 C3 1.2992(16) . ?
N7 C6 1.4008(18) . ?
C1 C0AA 1.3938(17) . ?
C1 C2AA 1.5284(17) . ?
C1 C5 1.3914(18) . ?
C0AA C3 1.4493(17) . ?
C0AA C4 1.3969(18) . ?
C1AA C3AA 1.532(2) . ?
C2 C6 1.391(2) . ?
C2 C9 1.389(2) . ?
C2AA C5AA 1.5315(18) . ?
C2AA C14 1.5417(19) . ?
C2AA C12 1.5490(18) . ?
C4 C8 1.374(2) . ?
C5 C10 1.3793(19) . ?
C6 C11 1.3936(19) . ?
C3AA C14 1.506(2) . ?
C3AA F6A 1.399(12) . ?
C3AA F1A 1.420(8) . ?
C8 C10 1.380(2) . ?
C9 C13 1.379(2) . ?
C11 C4AA 1.374(3) . ?
C13 C4AA 1.388(3) . ?
C15 C16 1.478(2) . ?
